data_7230665
loop_
_publ_author_name
'Tulyabaev, Arthur R.'
'Bikmukhametov, Kamil Sh.'
'Mescheryakova, Ekaterina S.'
'Makhmudiyarova, Natalia N.'
'Rakhimov, Rustem Sh.'
'Khalilov, Leonard M.'

_publ_section_title
;
 What is responsible for conformational diversity in single-crystal
 tetraoxazaspiroalkanes? X-Ray, DFT, and AIM approaches
;
_journal_issue 23
_journal_name_full CrystEngComm
_journal_page_first 3207
_journal_paper_doi 10.1039/C8CE00481A
_journal_volume 20
_journal_year 2018
_chemical_formula_moiety 'C19 H25 N O5'
_chemical_formula_sum 'C19 H25 N O5'
_chemical_formula_weight 347.40
_space_group_crystal_system monoclinic
_space_group_IT_number 14
_space_group_name_Hall '-P 2ybc'
_space_group_name_H-M_alt 'P 1 21/c 1'
_symmetry_space_group_name_Hall '-P 2ybc'
_symmetry_space_group_name_H-M 'P 1 21/c 1'
_atom_sites_solution_hydrogens difmap
_atom_sites_solution_primary direct
_audit_block_doi 10.5517/ccdc.csd.cc1ndsd7
_audit_creation_date 2017-01-20
_audit_creation_method
;
Olex2 1.2
(compiled 2017.01.04 svn.r3372 for OlexSys, GUI svn.r5292)
;
_audit_update_record
;
2017-02-08 deposited with the CCDC.
2018-05-17 downloaded from the CCDC.
;
_cell_angle_alpha 90.0
_cell_angle_beta 103.023(8)
_cell_angle_gamma 90.0
_cell_formula_units_Z 4
_cell_length_a 12.4037(10)
_cell_length_b 14.5530(17)
_cell_length_c 9.9903(8)
_cell_measurement_reflns_used 2178
_cell_measurement_temperature 293(2)
_cell_measurement_theta_max 25.9850
_cell_measurement_theta_min 2.2040
_cell_volume 1757.0(3)
_computing_cell_refinement
;
CrysAlisPro, Agilent Technologies,
Version 1.171.37.35 (release 13-08-2014 CrysAlis171 .NET)
(compiled Aug 13 2014,18:06:01)
;
_computing_data_collection
;
CrysAlisPro, Agilent Technologies,
Version 1.171.37.35 (release 13-08-2014 CrysAlis171 .NET)
(compiled Aug 13 2014,18:06:01)
;
_computing_data_reduction
;
CrysAlisPro, Agilent Technologies,
Version 1.171.37.35 (release 13-08-2014 CrysAlis171 .NET)
(compiled Aug 13 2014,18:06:01)
;
_computing_molecular_graphics 'Olex2 (Dolomanov et al., 2009)'
_computing_publication_material 'Olex2 (Dolomanov et al., 2009)'
_computing_structure_refinement 'ShelXL (Sheldrick, 2015)'
_computing_structure_solution 'ShelXS (Sheldrick, 2008)'
_diffrn_ambient_temperature 293(2)
_diffrn_detector 'CCD plate'
_diffrn_detector_area_resol_mean 16.1709
_diffrn_detector_type Eos
_diffrn_measured_fraction_theta_full 1.000
_diffrn_measured_fraction_theta_max 1.000
_diffrn_measurement_details
;
#__ type_ start__ end____ width___ exp.time_
  1 omega  -35.00   84.00   1.0000    2.7400
omega____ theta____ kappa____ phi______ frames
    -       17.1042    0.0000 -120.0000 119

#__ type_ start__ end____ width___ exp.time_
  2 omega   12.00   56.00   1.0000    2.7400
omega____ theta____ kappa____ phi______ frames
    -       17.1042  -99.0000 -180.0000 44

#__ type_ start__ end____ width___ exp.time_
  3 omega  -12.00   18.00   1.0000    2.7400
omega____ theta____ kappa____ phi______ frames
    -      -16.2449  -99.0000    0.0000 30

#__ type_ start__ end____ width___ exp.time_
  4 omega   -4.00   23.00   1.0000    2.7400
omega____ theta____ kappa____ phi______ frames
    -      -16.2449  -99.0000   30.0000 27

#__ type_ start__ end____ width___ exp.time_
  5 omega  -87.00  -62.00   1.0000    2.7400
omega____ theta____ kappa____ phi______ frames
    -      -16.2449 -178.0000  -30.0000 25
;
_diffrn_measurement_device 'four-circle diffractometer'
_diffrn_measurement_device_type 'Xcalibur, Eos'
_diffrn_measurement_method '\w scans'
_diffrn_orient_matrix_UB_11 -0.0182546000
_diffrn_orient_matrix_UB_12 0.0203480000
_diffrn_orient_matrix_UB_13 -0.0657807000
_diffrn_orient_matrix_UB_21 -0.0074627000
_diffrn_orient_matrix_UB_22 -0.0442923000
_diffrn_orient_matrix_UB_23 -0.0302305000
_diffrn_orient_matrix_UB_31 -0.0552485000
_diffrn_orient_matrix_UB_32 -0.0006546000
_diffrn_orient_matrix_UB_33 0.0084457000
_diffrn_radiation_monochromator graphite
_diffrn_radiation_probe x-ray
_diffrn_radiation_type MoK\a
_diffrn_radiation_wavelength 0.71073
_diffrn_reflns_av_R_equivalents 0.0413
_diffrn_reflns_av_unetI/netI 0.0547
_diffrn_reflns_Laue_measured_fraction_full 0.998
_diffrn_reflns_Laue_measured_fraction_max 0.841
_diffrn_reflns_limit_h_max 16
_diffrn_reflns_limit_h_min -15
_diffrn_reflns_limit_k_max 18
_diffrn_reflns_limit_k_min -17
_diffrn_reflns_limit_l_max 13
_diffrn_reflns_limit_l_min -13
_diffrn_reflns_number 8787
_diffrn_reflns_point_group_measured_fraction_full 0.998
_diffrn_reflns_point_group_measured_fraction_max 0.841
_diffrn_reflns_theta_full 25.242
_diffrn_reflns_theta_max 29.300
_diffrn_reflns_theta_min 1.685
_diffrn_source 'Enhance (Mo) X-ray Source'
_exptl_absorpt_coefficient_mu 0.095
_exptl_absorpt_correction_T_max 1.00000
_exptl_absorpt_correction_T_min 0.36802
_exptl_absorpt_correction_type multi-scan
_exptl_absorpt_process_details
;
CrysAlisPro, Agilent Technologies,
Version 1.171.37.35 (release 13-08-2014 CrysAlis171 .NET)
(compiled Aug 13 2014,18:06:01)
Empirical absorption correction using spherical harmonics,
 implemented in SCALE3 ABSPACK scaling algorithm.
;
_exptl_crystal_colour colourless
_exptl_crystal_density_diffrn 1.313
_exptl_crystal_description plank
_exptl_crystal_F_000 744.0
_refine_diff_density_max 0.435
_refine_diff_density_min -0.258
_refine_diff_density_rms 0.062
_refine_ls_extinction_method none
_refine_ls_goodness_of_fit_ref 1.144
_refine_ls_hydrogen_treatment refall
_refine_ls_matrix_type full
_refine_ls_number_parameters 326
_refine_ls_number_reflns 4041
_refine_ls_number_restraints 0
_refine_ls_restrained_S_all 1.144
_refine_ls_R_factor_all 0.1237
_refine_ls_R_factor_gt 0.0766
_refine_ls_shift/su_max 0.015
_refine_ls_shift/su_mean 0.007
_refine_ls_structure_factor_coef Fsqd
_refine_ls_weighting_details 'w=1/[\s^2^(Fo^2^)+(0.1000P)^2^] where P=(Fo^2^+2Fc^2^)/3'
_refine_ls_weighting_scheme calc
_refine_ls_wR_factor_gt 0.1906
_refine_ls_wR_factor_ref 0.2253
_reflns_Friedel_coverage 0.000
_reflns_number_gt 2339
_reflns_number_total 4041
_reflns_threshold_expression 'I > 2\s(I)'
_cod_data_source_file c8ce00481a2.cif
_cod_data_source_block hgm-50-1
_cod_depositor_comments 'Adding full bibliography for 7230663--7230673.cif.'
_cod_database_code 7230665
_shelxl_version_number 2013-4
_shelx_space_group_comment
;
The symmetry employed for this shelxl refinement is uniquely defined
by the following loop, which should always be used as a source of
symmetry information in preference to the above space-group names.
They are only intended as comments.
;
_cell_oxdiff_angle_alpha 89.938(7)
_cell_oxdiff_angle_beta 102.972(5)
_cell_oxdiff_angle_gamma 89.921(7)
_cell_oxdiff_length_a 12.4078(9)
_cell_oxdiff_length_b 14.5506(17)
_cell_oxdiff_length_c 9.9866(6)
_cell_oxdiff_measurement_reflns_used 2178
_cell_oxdiff_volume 1757.0(3)
_reflns_odcompleteness_completeness 99.95
_reflns_odcompleteness_iscentric 1
_reflns_odcompleteness_theta 26.32
_olex2_refinement_description
;
;
_olex2_date_sample_data_collection 2017-01-10
_olex2_submission_special_instructions 'No special instructions were received'

loop_
_space_group_symop_operation_xyz
'x, y, z'
'-x, y+1/2, -z+1/2'
'-x, -y, -z'
'x, -y-1/2, z-1/2'

loop_
_atom_site_label
_atom_site_type_symbol
_atom_site_fract_x
_atom_site_fract_y
_atom_site_fract_z
_atom_site_U_iso_or_equiv
_atom_site_adp_type
_atom_site_occupancy
_atom_site_site_symmetry_order
_atom_site_calc_flag
O1 O 0.60808(13) 0.03472(14) 0.18661(18) 0.0485(5) Uani 1 1 d
O2 O 0.60638(14) -0.05412(13) 0.25522(19) 0.0492(5) Uani 1 1 d
O3 O 0.78220(14) 0.07054(15) 0.31931(19) 0.0524(6) Uani 1 1 d
O4 O 0.71987(18) 0.12809(15) 0.3925(2) 0.0628(6) Uani 1 1 d
O5 O 0.61213(17) -0.14683(14) 0.6470(2) 0.0642(6) Uani 1 1 d
C6 C 0.7794(2) -0.0129(2) 0.1205(3) 0.0492(7) Uani 1 1 d
C7 C 0.71731(18) 0.05934(18) 0.1831(2) 0.0385(6) Uani 1 1 d
N8 N 0.67584(19) -0.01548(16) 0.4934(2) 0.0494(6) Uani 1 1 d
C9 C 0.8848(2) 0.1106(2) 0.0343(3) 0.0542(8) Uani 1 1 d
C10 C 0.8951(2) 0.0226(2) 0.1180(3) 0.0551(8) Uani 1 1 d
C11 C 0.7069(2) 0.1470(2) 0.0993(3) 0.0497(7) Uani 1 1 d
C12 C 0.7500(2) -0.0884(2) 0.5443(3) 0.0486(7) Uani 1 1 d
C13 C 0.7160(2) -0.1565(2) 0.6246(3) 0.0528(7) Uani 1 1 d
C14 C 0.5821(2) -0.0362(2) 0.3871(3) 0.0479(7) Uani 1 1 d
C15 C 0.8233(3) 0.1818(2) 0.0991(4) 0.0553(8) Uani 1 1 d
C16 C 0.8553(3) -0.0937(3) 0.5207(3) 0.0634(9) Uani 1 1 d
C17 C 0.7116(3) 0.0771(2) 0.5143(3) 0.0602(9) Uani 1 1 d
C18 C 0.7157(3) -0.0316(3) -0.0252(3) 0.0687(10) Uani 1 1 d
C19 C 0.8220(3) 0.0903(4) -0.1118(3) 0.0719(11) Uani 1 1 d
C20 C 0.5761(4) -0.2116(3) 0.7340(5) 0.0753(11) Uani 1 1 d
C21 C 0.7081(3) 0.0547(3) -0.1097(3) 0.0739(11) Uani 1 1 d
C22 C 0.6450(3) 0.1264(3) -0.0478(4) 0.0705(10) Uani 1 1 d
C23 C 0.7870(3) -0.2273(3) 0.6782(4) 0.0706(10) Uani 1 1 d
C24 C 0.9256(3) -0.1648(3) 0.5746(4) 0.0810(12) Uani 1 1 d
C25 C 0.8905(3) -0.2301(3) 0.6523(5) 0.0826(12) Uani 1 1 d
H6 H 0.7859(19) -0.0656(19) 0.173(3) 0.039(7) Uiso 1 1 d
H11 H 0.671(2) 0.192(2) 0.141(3) 0.053(8) Uiso 1 1 d
H14A H 0.552(2) -0.101(2) 0.408(3) 0.048(7) Uiso 1 1 d
H14B H 0.535(2) 0.012(2) 0.382(3) 0.058(9) Uiso 1 1 d
H19A H 0.814(2) 0.151(3) -0.166(4) 0.070(10) Uiso 1 1 d
H18A H 0.640(2) -0.0559(17) -0.027(2) 0.035(6) Uiso 1 1 d
H15A H 0.817(2) 0.236(2) 0.044(3) 0.067(9) Uiso 1 1 d
H10A H 0.946(2) 0.0380(19) 0.215(3) 0.049(7) Uiso 1 1 d
H16 H 0.876(3) -0.044(2) 0.475(4) 0.070(10) Uiso 1 1 d
H17A H 0.787(2) 0.082(2) 0.580(3) 0.054(8) Uiso 1 1 d
H22A H 0.568(3) 0.105(2) -0.051(3) 0.060(8) Uiso 1 1 d
H15B H 0.863(3) 0.197(2) 0.190(4) 0.069(10) Uiso 1 1 d
H22B H 0.643(2) 0.187(2) -0.088(3) 0.069(10) Uiso 1 1 d
H18B H 0.754(3) -0.084(3) -0.062(4) 0.096(12) Uiso 1 1 d
H19B H 0.860(3) 0.047(3) -0.163(4) 0.093(12) Uiso 1 1 d
H17B H 0.662(3) 0.113(3) 0.545(4) 0.093(13) Uiso 1 1 d
H23 H 0.760(2) -0.272(2) 0.737(3) 0.063(9) Uiso 1 1 d
H9 H 0.958(2) 0.138(2) 0.044(3) 0.057(8) Uiso 1 1 d
H10B H 0.938(2) -0.029(2) 0.083(3) 0.059(8) Uiso 1 1 d
H20A H 0.570(3) -0.269(3) 0.694(4) 0.084(12) Uiso 1 1 d
H25 H 0.937(3) -0.279(3) 0.688(4) 0.087(12) Uiso 1 1 d
H21 H 0.656(3) 0.039(3) -0.203(4) 0.087(11) Uiso 1 1 d
H24 H 0.994(3) -0.167(3) 0.551(4) 0.099(13) Uiso 1 1 d
H20B H 0.637(4) -0.215(3) 0.819(5) 0.110(15) Uiso 1 1 d
H20C H 0.505(3) -0.192(3) 0.742(4) 0.091(12) Uiso 1 1 d

loop_
_atom_site_aniso_label
_atom_site_aniso_U_11
_atom_site_aniso_U_22
_atom_site_aniso_U_33
_atom_site_aniso_U_23
_atom_site_aniso_U_13
_atom_site_aniso_U_12
O1 0.0436(10) 0.0595(13) 0.0418(11) 0.0058(10) 0.0083(8) 0.0013(8)
O2 0.0535(10) 0.0527(12) 0.0424(11) -0.0042(10) 0.0131(9) -0.0098(8)
O3 0.0500(10) 0.0730(14) 0.0352(11) -0.0052(10) 0.0116(8) -0.0042(9)
O4 0.0963(15) 0.0513(13) 0.0468(12) -0.0092(10) 0.0288(11) -0.0045(10)
O5 0.0712(13) 0.0521(13) 0.0766(15) 0.0149(12) 0.0320(11) 0.0021(9)
C6 0.0579(16) 0.0487(18) 0.0439(16) 0.0033(15) 0.0174(13) 0.0047(12)
C7 0.0388(12) 0.0490(15) 0.0265(12) -0.0028(12) 0.0050(10) -0.0023(10)
N8 0.0636(14) 0.0477(15) 0.0385(13) -0.0018(11) 0.0152(11) -0.0038(11)
C9 0.0474(16) 0.073(2) 0.0441(16) 0.0065(16) 0.0138(13) -0.0049(14)
C10 0.0509(16) 0.067(2) 0.0503(18) 0.0024(17) 0.0188(14) 0.0088(14)
C11 0.0496(15) 0.0501(17) 0.0498(17) 0.0083(15) 0.0120(13) 0.0071(12)
C12 0.0532(15) 0.0578(18) 0.0332(14) -0.0081(14) 0.0064(12) -0.0010(12)
C13 0.0563(16) 0.0489(17) 0.0515(17) -0.0043(15) 0.0089(13) -0.0021(12)
C14 0.0468(15) 0.0527(18) 0.0487(17) 0.0016(15) 0.0203(13) 0.0007(13)
C15 0.0589(17) 0.054(2) 0.0530(19) 0.0103(18) 0.0125(15) -0.0023(14)
C16 0.0561(18) 0.081(3) 0.0522(19) 0.004(2) 0.0108(15) -0.0038(17)
C17 0.087(2) 0.060(2) 0.0397(17) -0.0054(15) 0.0276(17) -0.0085(17)
C18 0.077(2) 0.084(3) 0.0493(19) -0.028(2) 0.0232(17) -0.0212(19)
C19 0.070(2) 0.112(3) 0.0374(17) 0.004(2) 0.0192(15) -0.008(2)
C20 0.085(3) 0.052(2) 0.097(3) 0.016(2) 0.036(3) -0.0092(19)
C21 0.068(2) 0.120(3) 0.0301(16) -0.004(2) 0.0029(14) -0.018(2)
C22 0.0481(18) 0.096(3) 0.061(2) 0.031(2) -0.0010(15) 0.0023(17)
C23 0.075(2) 0.058(2) 0.077(2) 0.007(2) 0.0156(19) 0.0014(16)
C24 0.055(2) 0.112(4) 0.074(3) 0.004(2) 0.0105(18) 0.007(2)
C25 0.069(2) 0.077(3) 0.093(3) 0.004(2) -0.001(2) 0.017(2)

loop_
_atom_type_symbol
_atom_type_description
_atom_type_scat_dispersion_real
_atom_type_scat_dispersion_imag
_atom_type_scat_source
C C 0.0033 0.0016 'International Tables Vol C Tables 4.2.6.8 and 6.1.1.4'
H H 0.0000 0.0000 'International Tables Vol C Tables 4.2.6.8 and 6.1.1.4'
N N 0.0061 0.0033 'International Tables Vol C Tables 4.2.6.8 and 6.1.1.4'
O O 0.0106 0.0060 'International Tables Vol C Tables 4.2.6.8 and 6.1.1.4'

loop_
_citation_id
_citation_doi
_citation_year
1 10.1016/j.tet.2018.01.045 2018

loop_
_geom_angle_atom_site_label_1
_geom_angle_atom_site_label_2
_geom_angle_atom_site_label_3
_geom_angle
C7 O1 O2 110.55(17)
C14 O2 O1 107.2(2)
C7 O3 O4 107.32(17)
O3 O4 C17 106.0(2)
C13 O5 C20 118.1(3)
C7 C6 C10 109.7(3)
C7 C6 C18 108.5(3)
C18 C6 C10 109.4(3)
O1 C7 O3 110.16(19)
O1 C7 C6 114.4(2)
O1 C7 C11 105.4(2)
O3 C7 C6 104.0(2)
O3 C7 C11 113.0(2)
C6 C7 C11 110.0(2)
C14 N8 C12 117.6(2)
C17 N8 C12 120.0(3)
C17 N8 C14 119.2(3)
C10 C9 C19 109.0(3)
C15 C9 C10 109.2(2)
C15 C9 C19 110.1(3)
C9 C10 C6 109.3(2)
C7 C11 C22 109.1(3)
C15 C11 C7 108.4(2)
C15 C11 C22 109.5(3)
C13 C12 N8 118.7(2)
C16 C12 N8 122.8(3)
C16 C12 C13 118.5(3)
O5 C13 C12 116.1(3)
O5 C13 C23 123.8(3)
C23 C13 C12 120.2(3)
N8 C14 O2 114.7(2)
C9 C15 C11 109.9(3)
C12 C16 C24 120.9(4)
N8 C17 O4 116.2(3)
C21 C18 C6 110.0(3)
C21 C19 C9 109.4(3)
C18 C21 C19 110.7(3)
C18 C21 C22 108.6(3)
C19 C21 C22 109.8(4)
C21 C22 C11 109.5(3)
C25 C23 C13 119.5(4)
C25 C24 C16 119.5(4)
C24 C25 C23 121.5(4)

loop_
_geom_bond_atom_site_label_1
_geom_bond_atom_site_label_2
_geom_bond_distance
O1 O2 1.466(3)
O1 C7 1.409(3)
O2 C14 1.440(3)
O3 O4 1.445(3)
O3 C7 1.425(3)
O4 C17 1.448(4)
O5 C13 1.364(3)
O5 C20 1.421(4)
C6 C7 1.519(4)
C6 C10 1.530(4)
C6 C18 1.517(4)
C7 C11 1.516(4)
N8 C12 1.421(4)
N8 C14 1.419(4)
N8 C17 1.420(4)
C9 C10 1.519(4)
C9 C15 1.515(4)
C9 C19 1.521(4)
C11 C15 1.530(4)
C11 C22 1.526(5)
C12 C13 1.398(4)
C12 C16 1.381(4)
C13 C23 1.383(5)
C16 C24 1.381(5)
C18 C21 1.504(6)
C19 C21 1.510(5)
C21 C22 1.518(6)
C23 C25 1.367(5)
C24 C25 1.358(6)
